data_2008926
loop_
_publ_author_name
'Kopf, J\"urgen'
'L\"utzen, Arne'
'K\"oll, Peter'

_publ_section_title
1-<i>N</i>,2-<i>O</i>-Carbonyl-3,5-<i>O</i>-isopropylidene-1-<i>N</i>-[(2<i>R</i>)-2-methyl-3-oxopentanoyl]-\a-<small>D</small>-xylofuranosylamine
_journal_issue 9
_journal_name_full 'Acta Crystallographica Section C'
_journal_page_first 1541
_journal_page_last 1542
_journal_paper_doi 10.1107/S0108270199007210
_journal_volume 55
_journal_year 1999
_chemical_formula_sum 'C15 H21 N O7'
_chemical_formula_weight 327.33
_chemical_melting_point 409
_chemical_name_systematic
;
1-N,2-O-Carbonyl-3,5-O-isopropylidene-1-N(2'[R]-2'-methyl-3'-oxo-pentanoyl)-
\a-D-xylofuranosylamine'
;
_space_group_IT_number 19
_symmetry_cell_setting orthorhombic
_symmetry_space_group_name_Hall 'P 2ac 2ab'
_symmetry_space_group_name_H-M 'P 21 21 21'
_audit_creation_method SHELXL-97
_cell_angle_alpha 90.00
_cell_angle_beta 90.00
_cell_angle_gamma 90.00
_cell_formula_units_Z 4
_cell_length_a 9.2010(10)
_cell_length_b 10.0270(10)
_cell_length_c 18.217(2)
_cell_measurement_reflns_used 25
_cell_measurement_temperature 293(2)
_cell_measurement_theta_max 46.5
_cell_measurement_theta_min 42.1
_cell_volume 1680.7(3)
_computing_cell_refinement 'CAD-4 EXPRESS'
_computing_data_collection 'CAD-4 EXPRESS (Enraf-Nonius, 1994)'
_computing_data_reduction 'CADSHEL (Kopf, 1987)'
_computing_molecular_graphics 'ORTEPIII (Burnett & Johnson, 1996)'
_computing_publication_material 'PLATON96 (Spek, 1990)'
_computing_structure_refinement 'SHELXL97 (Sheldrick, 1997)'
_computing_structure_solution 'SHELXS97 (Sheldrick, 1990)'
_diffrn_ambient_temperature 293(2)
_diffrn_measured_fraction_theta_full 1.000
_diffrn_measured_fraction_theta_max 1.000
_diffrn_measurement_device_type 'Enraf-Nonius CAD-4'
_diffrn_measurement_method 2\q/\w
_diffrn_radiation_monochromator graphite
_diffrn_radiation_source 'fine-focus sealed tube'
_diffrn_radiation_type CuK\a
_diffrn_radiation_wavelength 1.54178
_diffrn_reflns_av_R_equivalents 0.016
_diffrn_reflns_av_sigmaI/netI 0.0133
_diffrn_reflns_limit_h_max 11
_diffrn_reflns_limit_h_min -11
_diffrn_reflns_limit_k_max 12
_diffrn_reflns_limit_k_min -12
_diffrn_reflns_limit_l_max 22
_diffrn_reflns_limit_l_min -22
_diffrn_reflns_number 3850
_diffrn_reflns_theta_full 76.47
_diffrn_reflns_theta_max 76.47
_diffrn_reflns_theta_min 4.85
_diffrn_standards_decay_% 1
_diffrn_standards_interval_time 120
_diffrn_standards_number 3
_exptl_absorpt_coefficient_mu 0.872
_exptl_absorpt_correction_type none
_exptl_crystal_colour colourless
_exptl_crystal_density_diffrn 1.294
_exptl_crystal_density_method 'not measured'
_exptl_crystal_description block
_exptl_crystal_F_000 696
_exptl_crystal_size_max 0.50
_exptl_crystal_size_mid 0.40
_exptl_crystal_size_min 0.40
_refine_diff_density_max 0.141
_refine_diff_density_min -0.148
_refine_ls_abs_structure_details 'Flack (1983)'
_refine_ls_abs_structure_Flack 0.02(18)
_refine_ls_extinction_coef 0.0053(5)
_refine_ls_extinction_method SHELXL97
_refine_ls_goodness_of_fit_ref 1.075
_refine_ls_hydrogen_treatment mixed
_refine_ls_matrix_type full
_refine_ls_number_parameters 234
_refine_ls_number_reflns 3292
_refine_ls_number_restraints 0
_refine_ls_restrained_S_all 1.075
_refine_ls_R_factor_all 0.039
_refine_ls_R_factor_gt 0.036
_refine_ls_shift/su_max 0.089
_refine_ls_shift/su_mean 0.019
_refine_ls_structure_factor_coef Fsqd
_refine_ls_weighting_details 'w = 1/[\s^2^(Fo^2^)+(0.0604P)^2^+0.1628P] where P = (Fo^2^+2Fc^2^)/3'
_refine_ls_weighting_scheme calc
_refine_ls_wR_factor_ref 0.103
_reflns_number_gt 3120
_reflns_number_total 3292
_reflns_threshold_expression I>2\s(I)
_cod_data_source_file jz1359.cif
_cod_data_source_block luetz2
_cod_depositor_comments
;
The following automatic conversions were performed:
'_symmetry_cell_setting' value 'Orthorhombic' changed to 'orthorhombic'
according to '/home/saulius/struct/CIF-dictionaries/cif_core.dic'
dictionary named 'cif_core.dic' version 2.4.1 from 2010-06-29.

Automatic conversion script
Id: cif_fix_enum 1527 2010-12-29 10:47:43Z saulius 

The following automatic conversions were performed:

'_symmetry_cell_setting' value 'Orthorhombic' changed to
'orthorhombic' according to
/home/saulius/struct/CIF-dictionaries/cif_core.dic dictionary named
'cif_core.dic' version 2.4.1 from 2010-06-29.

Automatic conversion script
Id: cif_fix_values 1715 2011-07-08 13:25:40Z adriana 

The following automatic conversions were performed:

'_refine_ls_weighting_scheme' value 'calc w =
1/[\s^2^(Fo^2^)+(0.0604P)^2^+0.1628P] where P = (Fo^2^+2Fc^2^)/3' was
changed to 'calc'. New tag '_refine_ls_weighting_details' was
created. The value of the new tag was set to 'w =
1/[\s^2^(Fo^2^)+(0.0604P)^2^+0.1628P] where P = (Fo^2^+2Fc^2^)/3'.

Automatic conversion script
Id: cif_fix_values 3143 2015-03-26 13:38:13Z robertas 
;
_cod_database_code 2008926
_cod_database_fobs_code 2008926

loop_
_symmetry_equiv_pos_as_xyz
'x, y, z'
'-x+1/2, -y, z+1/2'
'-x, y+1/2, -z+1/2'
'x+1/2, -y+1/2, -z'

loop_
_atom_site_label
_atom_site_fract_x
_atom_site_fract_y
_atom_site_fract_z
_atom_site_U_iso_or_equiv
_atom_site_adp_type
_atom_site_calc_flag
_atom_site_refinement_flags
_atom_site_occupancy
_atom_site_disorder_assembly
_atom_site_disorder_group
_atom_site_type_symbol
O2 -0.00455(14) 0.22640(12) 0.14466(7) 0.0626(3) Uani d . 1 . . O
O3 0.00898(15) -0.10495(11) 0.07235(6) 0.0603(3) Uani d . 1 . . O
O4 0.27259(14) 0.03733(11) 0.10982(8) 0.0681(4) Uani d . 1 . . O
O5 0.18905(16) -0.24941(13) 0.11400(9) 0.0709(4) Uani d . 1 . . O
O11 0.09493(16) 0.40841(12) 0.19367(8) 0.0680(3) Uani d . 1 . . O
O21 0.44958(18) 0.28264(13) 0.06854(8) 0.0773(4) Uani d . 1 . . O
O23 0.40646(19) 0.31775(13) 0.25624(8) 0.0732(4) Uani d . 1 . . O
N1 0.22457(18) 0.27065(13) 0.11467(8) 0.0566(3) Uani d . 1 . . N
C1 0.1970(2) 0.14324(16) 0.07763(9) 0.0596(4) Uani d . 1 . . C
H1 0.2162 0.1491 0.0248 0.072(6) Uiso calc R 1 . . H
C2 0.0353(2) 0.12240(16) 0.09340(9) 0.0569(4) Uani d . 1 . . C
H2 -0.0235 0.1253 0.0486 0.067(6) Uiso calc R 1 . . H
C3 0.02930(18) -0.01240(15) 0.13030(9) 0.0508(3) Uani d . 1 . . C
H3 -0.0475 -0.0178 0.1675 0.054(5) Uiso calc R 1 . . H
C4 0.17975(19) -0.02451(16) 0.16303(10) 0.0553(4) Uani d . 1 . . C
H4 0.1844 0.0246 0.2095 0.055(5) Uiso calc R 1 . . H
C5 0.2238(2) -0.16756(18) 0.17510(12) 0.0688(5) Uani d . 1 . . C
H51 0.3277 -0.1716 0.1840 0.086(7) Uiso calc R 1 . . H
H52 0.1748 -0.2016 0.2184 0.099(9) Uiso calc R 1 . . H
C11 0.1061(2) 0.31235(16) 0.15472(9) 0.0562(4) Uani d . 1 . . C
C12 0.0427(2) -0.24077(17) 0.09081(11) 0.0628(4) Uani d . 1 . . C
C13 -0.0627(2) -0.29390(19) 0.14736(14) 0.0751(6) Uani d . 1 . . C
H131 -0.1597 -0.2900 0.1281 0.108(9) Uiso calc R 1 . . H
H132 -0.0567 -0.2408 0.1911 0.094(8) Uiso calc R 1 . . H
H133 -0.0385 -0.3847 0.1588 0.097(8) Uiso calc R 1 . . H
C14 0.0332(4) -0.3168(2) 0.01914(15) 0.1011(9) Uani d . 1 . . C
H141 -0.0620 -0.3060 -0.0015 0.176(18) Uiso calc R 1 . . H
H142 0.0513 -0.4097 0.0280 0.112(9) Uiso calc R 1 . . H
H143 0.1045 -0.2829 -0.0145 0.112(11) Uiso calc R 1 . . H
C21 0.3610(2) 0.33297(16) 0.10899(9) 0.0601(4) Uani d . 1 . . C
C22 0.3881(2) 0.45929(16) 0.15196(10) 0.0617(4) Uani d . 1 . . C
H22 0.3119 0.5242 0.1403 0.072(6) Uiso calc R 1 . . H
C23 0.38486(19) 0.42991(16) 0.23422(10) 0.0563(4) Uani d . 1 . . C
C24 0.3599(2) 0.54657(18) 0.28413(11) 0.0674(5) Uani d . 1 . . C
H241 0.2668 0.5864 0.2721 0.088(8) Uiso calc R 1 . . H
H242 0.4344 0.6128 0.2747 0.088(7) Uiso calc R 1 . . H
C25 0.3612(2) 0.5131(3) 0.36467(11) 0.0748(5) Uani d . 1 . . C
H251 0.3405 0.5920 0.3927 0.128(11) Uiso calc R 1 . . H
H252 0.4552 0.4794 0.3781 0.109(10) Uiso calc R 1 . . H
H253 0.2887 0.4467 0.3746 0.080(7) Uiso calc R 1 . . H
C26 0.5367(3) 0.5184(3) 0.13119(15) 0.0947(8) Uani d . 1 . . C
H261 0.5528 0.5988 0.1586 0.127(11) Uiso calc R 1 . . H
H262 0.5382 0.5381 0.0796 0.114(10) Uiso calc R 1 . . H
H263 0.6118 0.4551 0.1424 0.128(13) Uiso calc R 1 . . H

loop_
_atom_site_aniso_label
_atom_site_aniso_U_11
_atom_site_aniso_U_22
_atom_site_aniso_U_33
_atom_site_aniso_U_12
_atom_site_aniso_U_13
_atom_site_aniso_U_23
O2 0.0600(7) 0.0482(6) 0.0797(8) 0.0092(5) -0.0022(6) -0.0038(5)
O3 0.0751(8) 0.0472(6) 0.0587(6) 0.0026(6) -0.0087(6) -0.0019(5)
O4 0.0566(7) 0.0472(6) 0.1003(9) 0.0033(5) 0.0118(7) 0.0057(6)
O5 0.0648(8) 0.0490(6) 0.0990(9) 0.0098(6) 0.0104(7) -0.0016(6)
O11 0.0778(8) 0.0481(6) 0.0781(8) 0.0066(6) 0.0053(7) -0.0064(5)
O21 0.0915(10) 0.0591(7) 0.0812(8) -0.0075(7) 0.0327(8) 0.0029(6)
O23 0.0933(10) 0.0510(6) 0.0753(8) 0.0120(7) -0.0043(7) 0.0162(6)
N1 0.0720(9) 0.0432(6) 0.0545(7) 0.0013(6) 0.0069(6) 0.0030(5)
C1 0.0790(12) 0.0461(7) 0.0536(8) 0.0003(8) 0.0057(8) 0.0010(6)
C2 0.0688(10) 0.0466(8) 0.0552(8) 0.0086(7) -0.0108(7) 0.0014(6)
C3 0.0530(9) 0.0473(7) 0.0522(7) 0.0060(6) -0.0027(6) 0.0013(6)
C4 0.0550(9) 0.0487(8) 0.0623(9) 0.0058(7) -0.0055(7) 0.0048(7)
C5 0.0618(11) 0.0541(9) 0.0906(13) 0.0084(8) -0.0113(10) 0.0128(9)
C11 0.0649(10) 0.0449(7) 0.0586(8) 0.0081(7) -0.0005(8) 0.0057(6)
C12 0.0694(11) 0.0449(8) 0.0740(10) 0.0046(7) 0.0026(8) -0.0048(7)
C13 0.0720(12) 0.0501(9) 0.1033(15) -0.0010(8) 0.0108(11) 0.0045(10)
C14 0.145(3) 0.0637(12) 0.0945(16) 0.0005(15) 0.0040(18) -0.0257(12)
C21 0.0765(12) 0.0458(7) 0.0579(8) -0.0012(7) 0.0107(8) 0.0129(7)
C22 0.0774(11) 0.0435(7) 0.0642(9) -0.0050(8) 0.0067(9) 0.0123(7)
C23 0.0546(9) 0.0481(8) 0.0661(9) -0.0020(7) -0.0003(7) 0.0102(7)
C24 0.0780(13) 0.0516(9) 0.0725(10) -0.0100(9) 0.0021(10) 0.0033(8)
C25 0.0635(12) 0.0903(14) 0.0705(11) -0.0109(10) -0.0039(9) -0.0012(11)
C26 0.110(2) 0.0780(14) 0.0959(16) -0.0372(15) 0.0315(14) 0.0003(12)

loop_
_atom_type_symbol
_atom_type_description
_atom_type_scat_dispersion_real
_atom_type_scat_dispersion_imag
_atom_type_scat_source
C C 0.0181 0.0091 'International Tables Vol C Tables 4.2.6.8 and 6.1.1.4'
H H 0.0000 0.0000 'International Tables Vol C Tables 4.2.6.8 and 6.1.1.4'
N N 0.0311 0.0180 'International Tables Vol C Tables 4.2.6.8 and 6.1.1.4'
O O 0.0492 0.0322 'International Tables Vol C Tables 4.2.6.8 and 6.1.1.4'

loop_
_geom_angle_atom_site_label_1
_geom_angle_atom_site_label_2
_geom_angle_atom_site_label_3
_geom_angle
C11 O2 C2 110.94(14)
C3 O3 C12 114.68(12)
C1 O4 C4 108.42(13)
C12 O5 C5 114.42(14)
C11 N1 C21 127.65(14)
C11 N1 C1 111.82(15)
C21 N1 C1 120.49(15)
O4 C1 N1 112.50(15)
O4 C1 C2 107.52(14)
N1 C1 C2 101.57(14)
O4 C1 H1 111.6
N1 C1 H1 111.6
C2 C1 H1 111.6
O2 C2 C3 110.40(13)
O2 C2 C1 105.62(14)
C3 C2 C1 103.97(14)
O2 C2 H2 112.1
C3 C2 H2 112.1
C1 C2 H2 112.1
O3 C3 C2 105.02(12)
O3 C3 C4 111.21(13)
C2 C3 C4 102.35(14)
O3 C3 H3 112.5
C2 C3 H3 112.5
C4 C3 H3 112.5
O4 C4 C5 110.50(15)
O4 C4 C3 104.14(13)
C5 C4 C3 112.35(15)
O4 C4 H4 109.9
C5 C4 H4 109.9
C3 C4 H4 109.9
O5 C5 C4 112.04(15)
O5 C5 H51 109.2
C4 C5 H51 109.2
O5 C5 H52 109.2
C4 C5 H52 109.2
H51 C5 H52 107.9
O11 C11 O2 121.93(17)
O11 C11 N1 128.67(18)
O2 C11 N1 109.40(14)
O5 C12 O3 109.50(15)
O5 C12 C13 112.68(17)
O3 C12 C13 110.79(15)
O5 C12 C14 106.4(2)
O3 C12 C14 105.24(17)
C13 C12 C14 111.9(2)
C12 C13 H131 109.5
C12 C13 H132 109.5
H131 C13 H132 109.5
C12 C13 H133 109.5
H131 C13 H133 109.5
H132 C13 H133 109.5
C12 C14 H141 109.5
C12 C14 H142 109.5
H141 C14 H142 109.5
C12 C14 H143 109.5
H141 C14 H143 109.5
H142 C14 H143 109.5
O21 C21 N1 117.46(16)
O21 C21 C22 123.70(18)
N1 C21 C22 118.83(15)
C21 C22 C23 110.10(13)
C21 C22 C26 110.04(17)
C23 C22 C26 109.47(18)
C21 C22 H22 109.1
C23 C22 H22 109.1
C26 C22 H22 109.1
O23 C23 C24 123.30(17)
O23 C23 C22 120.07(17)
C24 C23 C22 116.58(14)
C23 C24 C25 114.59(17)
C23 C24 H241 108.6
C25 C24 H241 108.6
C23 C24 H242 108.6
C25 C24 H242 108.6
H241 C24 H242 107.6
C24 C25 H251 109.5
C24 C25 H252 109.5
H251 C25 H252 109.5
C24 C25 H253 109.5
H251 C25 H253 109.5
H252 C25 H253 109.5
C22 C26 H261 109.5
C22 C26 H262 109.5
H261 C26 H262 109.5
C22 C26 H263 109.5
H261 C26 H263 109.5
H262 C26 H263 109.5

loop_
_geom_bond_atom_site_label_1
_geom_bond_atom_site_label_2
_geom_bond_site_symmetry_2
_geom_bond_distance
_geom_bond_publ_flag
O2 C11 . 1.347(2) ?
O2 C2 . 1.447(2) ?
O3 C3 . 1.4180(19) ?
O3 C12 . 1.437(2) ?
O4 C1 . 1.398(2) ?
O4 C4 . 1.433(2) ?
O5 C12 . 1.414(3) ?
O5 C5 . 1.419(3) ?
O11 C11 . 1.201(2) ?
O21 C21 . 1.209(2) ?
O23 C23 . 1.210(2) ?
N1 C11 . 1.377(2) ?
N1 C21 . 1.406(3) ?
N1 C1 . 1.467(2) ?
C1 C2 . 1.530(3) ?
C1 H1 . 0.9800 ?
C2 C3 . 1.511(2) ?
C2 H2 . 0.9800 ?
C3 C4 . 1.512(2) ?
C3 H3 . 0.9800 ?
C4 C5 . 1.507(2) ?
C4 H4 . 0.9800 ?
C5 H51 . 0.9700 ?
C5 H52 . 0.9700 ?
C12 C13 . 1.512(3) ?
C12 C14 . 1.514(3) ?
C13 H131 . 0.9600 ?
C13 H132 . 0.9600 ?
C13 H133 . 0.9600 ?
C14 H141 . 0.9600 ?
C14 H142 . 0.9600 ?
C14 H143 . 0.9600 ?
C21 C22 . 1.510(2) ?
C22 C23 . 1.528(2) ?
C22 C26 . 1.537(3) ?
C22 H22 . 0.9800 ?
C23 C24 . 1.499(3) ?
C24 C25 . 1.505(3) ?
C24 H241 . 0.9700 ?
C24 H242 . 0.9700 ?
C25 H251 . 0.9600 ?
C25 H252 . 0.9600 ?
C25 H253 . 0.9600 ?
C26 H261 . 0.9600 ?
C26 H262 . 0.9600 ?
C26 H263 . 0.9600 ?

loop_
_geom_hbond_atom_site_label_D
_geom_hbond_atom_site_label_H
_geom_hbond_atom_site_label_A
_geom_hbond_site_symmetry_A
_geom_hbond_distance_DH
_geom_hbond_distance_HA
_geom_hbond_distance_DA
_geom_hbond_angle_DHA
_geom_hbond_publ_flag
C2 H2 O21 4_455 0.98 2.34 3.199(2) 146 yes
C22 H22 O5 1_565 0.98 2.58 3.516(2) 160 yes
C22 H22 O11 1_555 0.98 2.51 2.848(2) 100 yes
C13 H133 O11 1_545 0.96 2.49 3.424(2) 164 yes
C24 H242 O23 3_655 0.97 2.59 3.543(2) 170 yes
C25 H252 O4 3_655 0.96 2.58 3.410(2) 145 yes

loop_
_geom_torsion_atom_site_label_1
_geom_torsion_atom_site_label_2
_geom_torsion_atom_site_label_3
_geom_torsion_atom_site_label_4
_geom_torsion
C4 O4 C1 N1 93.11(17)
C4 O4 C1 C2 -17.88(18)
C11 N1 C1 O4 -107.63(17)
C21 N1 C1 O4 70.21(19)
C11 N1 C1 C2 7.03(17)
C21 N1 C1 C2 -175.12(14)
C11 O2 C2 C3 118.31(16)
C11 O2 C2 C1 6.51(17)
O4 C1 C2 O2 110.51(15)
N1 C1 C2 O2 -7.80(16)
O4 C1 C2 C3 -5.75(18)
N1 C1 C2 C3 -124.06(13)
C12 O3 C3 C2 162.34(15)
C12 O3 C3 C4 52.36(19)
O2 C2 C3 O3 156.21(13)
C1 C2 C3 O3 -90.93(15)
O2 C2 C3 C4 -87.55(16)
C1 C2 C3 C4 25.31(16)
C1 O4 C4 C5 155.31(15)
C1 O4 C4 C3 34.45(17)
O3 C3 C4 O4 75.25(16)
C2 C3 C4 O4 -36.43(15)
O3 C3 C4 C5 -44.4(2)
C2 C3 C4 C5 -156.04(16)
C12 O5 C5 C4 -52.5(2)
O4 C4 C5 O5 -71.37(19)
C3 C4 C5 O5 44.5(2)
C2 O2 C11 O11 177.95(15)
C2 O2 C11 N1 -2.16(18)
C21 N1 C11 O11 -1.2(3)
C1 N1 C11 O11 176.43(17)
C21 N1 C11 O2 178.90(14)
C1 N1 C11 O2 -3.45(19)
C5 O5 C12 O3 58.1(2)
C5 O5 C12 C13 -65.7(2)
C5 O5 C12 C14 171.32(17)
C3 O3 C12 O5 -58.52(19)
C3 O3 C12 C13 66.4(2)
C3 O3 C12 C14 -172.48(19)
C11 N1 C21 O21 -177.34(16)
C1 N1 C21 O21 5.2(2)
C11 N1 C21 C22 1.5(2)
C1 N1 C21 C22 -176.01(14)
O21 C21 C22 C23 -115.8(2)
N1 C21 C22 C23 65.5(2)
O21 C21 C22 C26 5.0(3)
N1 C21 C22 C26 -173.76(18)
C21 C22 C23 O23 22.2(3)
C26 C22 C23 O23 -98.9(2)
C21 C22 C23 C24 -160.15(16)
C26 C22 C23 C24 78.8(2)
O23 C23 C24 C25 -1.0(3)
C22 C23 C24 C25 -178.60(18)

loop_
_cod_related_entry_id
_cod_related_entry_database
_cod_related_entry_code
1 ChemSpider 21182870
